data_1552890
loop_
_publ_author_name
'Yamaji, Minoru'
'Tomonari, Kazuhiro'
'Ikuma, Keisuke'
'Goto, Kenta'
'Tani, Fumito'
'Okamoto, Hideki'

_publ_section_title
;
 Blue fluorescence from N,O-coordinated BF2 complexes having aromatic
 chromophores in solution and solid state
;
_journal_name_full 'Photochemical &amp; Photobiological Sciences'
_journal_paper_doi 10.1039/C9PP00410F
_journal_year 2019
_chemical_formula_moiety 'C10 H7 B F2 N2 O2'
_chemical_formula_sum 'C10 H7 B F2 N2 O2'
_chemical_formula_weight 235.98
_space_group_crystal_system monoclinic
_space_group_IT_number 14
_space_group_name_Hall '-P 2ybc'
_space_group_name_H-M_alt 'P 1 21/c 1'
_atom_sites_solution_hydrogens geom
_atom_sites_solution_primary direct
_atom_sites_solution_secondary difmap
_audit_update_record
;
2018-11-26 deposited with the CCDC.	2019-11-13 downloaded from the CCDC.
;
_cell_angle_alpha 90.0000
_cell_angle_beta 105.872(8)
_cell_angle_gamma 90.0000
_cell_formula_units_Z 8
_cell_length_a 11.1853(4)
_cell_length_b 26.0241(9)
_cell_length_c 7.1318(3)
_cell_measurement_reflns_used 7654
_cell_measurement_temperature 123
_cell_measurement_theta_max 68.18
_cell_measurement_theta_min 3.40
_cell_volume 1996.83(15)
_computing_cell_refinement 'RAPID AUTO'
_computing_data_collection 'RAPID AUTO (Rigaku, ????)'
_computing_data_reduction 'RAPID AUTO'
_computing_molecular_graphics 'CrystalStructure 4.2.2'
_computing_publication_material 'CrystalStructure 4.2.2 (Rigaku, 2016)'
_computing_structure_refinement 'SHELXL Version 2014/7 (Sheldrick, 2008)'
_computing_structure_solution 'Superflip (Palatinus, et al., 2007)'
_diffrn_ambient_temperature 123
_diffrn_detector_area_resol_mean 10.000
_diffrn_measured_fraction_theta_full 0.979
_diffrn_measured_fraction_theta_max 0.978
_diffrn_measurement_device_type 'Rigaku R-AXIS RAPID'
_diffrn_measurement_method \w
_diffrn_radiation_type 'Cu K\a'
_diffrn_radiation_wavelength 1.54187
_diffrn_reflns_av_R_equivalents 0.0870
_diffrn_reflns_Laue_measured_fraction_full 0.979
_diffrn_reflns_Laue_measured_fraction_max 0.978
_diffrn_reflns_limit_h_max 13
_diffrn_reflns_limit_h_min -13
_diffrn_reflns_limit_k_max 30
_diffrn_reflns_limit_k_min -31
_diffrn_reflns_limit_l_max 8
_diffrn_reflns_limit_l_min -8
_diffrn_reflns_number 13554
_diffrn_reflns_point_group_measured_fraction_full 0.979
_diffrn_reflns_point_group_measured_fraction_max 0.978
_diffrn_reflns_theta_full 67.687
_diffrn_reflns_theta_max 68.182
_diffrn_reflns_theta_min 3.397
_diffrn_standards_number 0
_exptl_absorpt_coefficient_mu 1.162
_exptl_absorpt_correction_T_max 0.955
_exptl_absorpt_correction_T_min 0.328
_exptl_absorpt_correction_type multi-scan
_exptl_absorpt_process_details 'ABSCOR (Rigaku, 1995)'
_exptl_crystal_colour colorless
_exptl_crystal_density_diffrn 1.570
_exptl_crystal_density_method 'not measured'
_exptl_crystal_description prism
_exptl_crystal_F_000 960.00
_exptl_crystal_size_max 0.200
_exptl_crystal_size_mid 0.080
_exptl_crystal_size_min 0.040
_refine_diff_density_max 0.52
_refine_diff_density_min -0.43
_refine_ls_extinction_method none
_refine_ls_goodness_of_fit_ref 1.022
_refine_ls_hydrogen_treatment constr
_refine_ls_number_parameters 307
_refine_ls_number_reflns 3577
_refine_ls_number_restraints 0
_refine_ls_R_factor_all 0.1658
_refine_ls_R_factor_gt 0.0964
_refine_ls_shift/su_max 0.001
_refine_ls_structure_factor_coef Fsqd
_refine_ls_weighting_details 'w = 1/[\s^2^(Fo^2^)+(0.1458P)^2^] where P=(Fo^2^+2Fc^2^)/3'
_refine_ls_weighting_scheme calc
_refine_ls_wR_factor_gt 0.2376
_refine_ls_wR_factor_ref 0.2904
_reflns_Friedel_coverage 0.000
_reflns_number_gt 1710
_reflns_number_total 3577
_reflns_threshold_expression F^2^>2.0\s(F^2^)
_cod_data_source_file c9pp00410f2.cif
_cod_data_source_block 3-F@py
_cod_database_code 1552890
_publcif_funding_html
;
;

loop_
_space_group_symop_id
_space_group_symop_operation_xyz
1 +X,+Y,+Z
2 -X,1/2+Y,1/2-Z
3 -X,-Y,-Z
4 +X,-1/2-Y,-1/2+Z

loop_
_atom_site_label
_atom_site_type_symbol
_atom_site_fract_x
_atom_site_fract_y
_atom_site_fract_z
_atom_site_U_iso_or_equiv
_atom_site_adp_type
_atom_site_occupancy
_atom_site_site_symmetry_order
_atom_site_calc_flag
_atom_site_refinement_flags_posn
_atom_site_refinement_flags_adp
F2 F -0.0343(3) 0.62331(10) 0.3950(4) 0.0591(9) Uani 1 1 d . .
F5 F 0.4714(3) 0.87473(10) 0.2850(5) 0.0628(10) Uani 1 1 d . .
F25 F 0.4032(3) 0.87486(10) 0.5560(5) 0.0640(10) Uani 1 1 d . .
F28 F 0.0409(3) 0.62216(10) 0.1310(5) 0.0588(9) Uani 1 1 d . .
O1 O 0.5595(3) 0.81781(13) 0.5358(5) 0.0504(10) Uani 1 1 d . .
O3 O 0.8839(3) 0.74207(14) 0.8301(5) 0.0555(11) Uani 1 1 d . .
O32 O 0.1195(3) 0.56437(13) 0.3843(5) 0.0490(10) Uani 1 1 d . .
O35 O 0.4426(3) 0.48384(15) 0.6632(5) 0.0579(11) Uani 1 1 d . .
N6 N -0.0933(4) 0.55327(15) 0.1691(6) 0.0437(11) Uani 1 1 d . .
N7 N 0.3443(4) 0.80456(15) 0.3349(6) 0.0424(11) Uani 1 1 d . .
N10 N 0.0427(4) 0.48271(15) 0.2815(6) 0.0464(11) Uani 1 1 d . .
N11 N 0.4796(4) 0.73512(15) 0.4611(6) 0.0442(11) Uani 1 1 d . .
C8 C 0.3974(5) 0.4363(2) 0.6129(8) 0.0578(16) Uani 1 1 d . .
H8 H 0.4424 0.4053 0.6502 0.069 Uiso 1 1 calc R U
C9 C 0.7894(4) 0.7740(2) 0.7456(8) 0.0512(15) Uani 1 1 d . .
H9 H 0.7942 0.8104 0.7498 0.061 Uiso 1 1 calc R U
C12 C -0.2999(5) 0.5392(2) -0.0269(7) 0.0490(14) Uani 1 1 d . .
H12 H -0.3788 0.5524 -0.0965 0.059 Uiso 1 1 calc R U
C13 C 0.3655(4) 0.75312(18) 0.3563(7) 0.0403(13) Uani 1 1 d . .
C14 C 0.1290(5) 0.5138(2) 0.3743(7) 0.0429(14) Uani 1 1 d . .
C15 C -0.0705(5) 0.5021(2) 0.1787(7) 0.0437(13) Uani 1 1 d . .
C16 C 0.5673(4) 0.76731(19) 0.5430(7) 0.0402(13) Uani 1 1 d . .
C17 C -0.1635(5) 0.4687(2) 0.0828(8) 0.0463(14) Uani 1 1 d . .
H17 H -0.1481 0.4327 0.0875 0.056 Uiso 1 1 calc R U
C18 C 0.2472(5) 0.4919(2) 0.4823(8) 0.0452(14) Uani 1 1 d . .
C19 C 0.6871(5) 0.7470(2) 0.6544(8) 0.0443(13) Uani 1 1 d . .
C20 C 0.7196(5) 0.6940(2) 0.6833(7) 0.0453(13) Uani 1 1 d . .
H20 H 0.6671 0.6654 0.6363 0.054 Uiso 1 1 calc R U
C21 C 0.2303(5) 0.8212(2) 0.2323(7) 0.0465(14) Uani 1 1 d . .
H21 H 0.2168 0.8572 0.2147 0.056 Uiso 1 1 calc R U
C22 C -0.2069(5) 0.5714(2) 0.0670(7) 0.0503(15) Uani 1 1 d . .
H22 H -0.2214 0.6075 0.0613 0.060 Uiso 1 1 calc R U
C23 C 0.2710(5) 0.71891(19) 0.2760(8) 0.0463(14) Uani 1 1 d . .
H23 H 0.2863 0.6830 0.2912 0.056 Uiso 1 1 calc R U
C24 C 0.1562(5) 0.7359(2) 0.1754(8) 0.0471(14) Uani 1 1 d . .
H24 H 0.0916 0.7121 0.1207 0.057 Uiso 1 1 calc R U
C29 C 0.8395(5) 0.6925(2) 0.7904(7) 0.0503(14) Uani 1 1 d . .
H29 H 0.8862 0.6621 0.8321 0.060 Uiso 1 1 calc R U
C30 C 0.3497(5) 0.5178(2) 0.5809(8) 0.0513(15) Uani 1 1 d . .
H30 H 0.3563 0.5542 0.5915 0.062 Uiso 1 1 calc R U
C31 C 0.2780(5) 0.4393(2) 0.5012(8) 0.0526(15) Uani 1 1 d . .
H31 H 0.2254 0.4114 0.4463 0.063 Uiso 1 1 calc R U
C33 C -0.2775(5) 0.4870(2) -0.0188(8) 0.0497(15) Uani 1 1 d . .
H33 H -0.3410 0.4639 -0.0837 0.060 Uiso 1 1 calc R U
C34 C 0.1347(4) 0.7888(2) 0.1537(7) 0.0461(14) Uani 1 1 d . .
H34 H 0.0553 0.8017 0.0857 0.055 Uiso 1 1 calc R U
B26 B 0.4475(5) 0.8449(3) 0.4292(10) 0.0498(17) Uani 1 1 d . .
B27 B 0.0102(6) 0.5926(3) 0.2732(10) 0.0516(18) Uani 1 1 d . .

loop_
_atom_site_aniso_label
_atom_site_aniso_U_11
_atom_site_aniso_U_22
_atom_site_aniso_U_33
_atom_site_aniso_U_23
_atom_site_aniso_U_13
_atom_site_aniso_U_12
F2 0.0502(19) 0.043(2) 0.080(2) -0.0169(16) 0.0124(17) 0.0007(14)
F5 0.053(2) 0.048(2) 0.080(3) 0.0162(17) 0.0057(17) -0.0092(15)
F25 0.0506(19) 0.047(2) 0.088(3) -0.0184(17) 0.0076(18) 0.0049(14)
F28 0.0551(19) 0.041(2) 0.076(2) 0.0052(16) 0.0115(17) -0.0065(14)
O1 0.042(2) 0.035(2) 0.069(3) 0.0009(18) 0.0061(19) -0.0021(16)
O3 0.033(2) 0.056(3) 0.072(3) 0.005(2) 0.0045(19) 0.0007(17)
O32 0.042(2) 0.036(2) 0.063(3) -0.0018(18) 0.0059(18) 0.0019(16)
O35 0.038(2) 0.063(3) 0.067(3) 0.003(2) 0.005(2) 0.0055(19)
N6 0.041(2) 0.034(3) 0.054(3) -0.005(2) 0.010(2) -0.0028(19)
N7 0.042(2) 0.032(2) 0.051(3) -0.007(2) 0.009(2) -0.0013(19)
N10 0.038(2) 0.040(3) 0.057(3) 0.004(2) 0.006(2) 0.004(2)
N11 0.036(2) 0.038(3) 0.054(3) -0.003(2) 0.004(2) -0.0009(19)
C8 0.056(4) 0.045(4) 0.072(5) 0.005(3) 0.018(3) 0.010(3)
C9 0.033(3) 0.046(4) 0.067(4) 0.000(3) 0.000(3) 0.001(2)
C12 0.041(3) 0.049(4) 0.053(4) 0.000(3) 0.007(3) -0.002(3)
C13 0.035(3) 0.031(3) 0.051(4) -0.007(3) 0.006(3) -0.003(2)
C14 0.041(3) 0.039(3) 0.048(4) -0.002(3) 0.012(3) 0.000(2)
C15 0.039(3) 0.036(3) 0.056(4) -0.002(3) 0.012(3) 0.000(2)
C16 0.039(3) 0.032(3) 0.049(4) -0.003(2) 0.012(3) -0.007(2)
C17 0.039(3) 0.041(3) 0.056(4) -0.004(3) 0.007(3) -0.003(2)
C18 0.040(3) 0.042(3) 0.055(4) -0.001(3) 0.013(3) 0.004(2)
C19 0.039(3) 0.043(3) 0.049(4) 0.001(3) 0.008(3) 0.005(2)
C20 0.045(3) 0.039(3) 0.049(4) -0.002(3) 0.007(3) 0.003(2)
C21 0.042(3) 0.044(3) 0.052(4) 0.004(3) 0.009(3) 0.001(2)
C22 0.046(3) 0.050(4) 0.051(4) 0.005(3) 0.007(3) 0.012(3)
C23 0.046(3) 0.031(3) 0.061(4) -0.005(3) 0.012(3) -0.005(2)
C24 0.041(3) 0.046(4) 0.054(4) -0.004(3) 0.011(3) -0.011(3)
C29 0.052(3) 0.038(3) 0.060(4) 0.012(3) 0.014(3) 0.007(3)
C30 0.043(3) 0.046(4) 0.064(4) -0.002(3) 0.013(3) 0.006(3)
C31 0.044(3) 0.051(4) 0.062(4) -0.002(3) 0.013(3) 0.004(3)
C33 0.043(3) 0.049(4) 0.055(4) 0.000(3) 0.011(3) -0.006(3)
C34 0.034(3) 0.049(3) 0.052(4) 0.000(3) 0.006(3) -0.003(2)
B26 0.038(4) 0.044(4) 0.066(5) -0.002(3) 0.010(3) 0.001(3)
B27 0.046(4) 0.039(4) 0.069(5) -0.004(4) 0.015(4) 0.003(3)

loop_
_atom_type_symbol
_atom_type_description
_atom_type_scat_dispersion_real
_atom_type_scat_dispersion_imag
_atom_type_scat_source
C C 0.0181 0.0091
;
International Tables for Crystallography
(Vol. C, Tables 4.2.6.8 and 6.1.1.4)
;
H H 0.0000 0.0000
;
International Tables for Crystallography
(Vol. C, Table 6.1.1.4)
;
O O 0.0492 0.0322
;
International Tables for Crystallography
(Vol. C, Tables 4.2.6.8 and 6.1.1.4)
;
N N 0.0311 0.0180
;
International Tables for Crystallography
(Vol. C, Tables 4.2.6.8 and 6.1.1.4)
;
B B 0.0090 0.0039
;
International Tables for Crystallography
(Vol. C, Tables 4.2.6.8 and 6.1.1.4)
;
F F 0.0727 0.0534
;
International Tables for Crystallography
(Vol. C, Tables 4.2.6.8 and 6.1.1.4)
;

loop_
_geom_angle_atom_site_label_1
_geom_angle_atom_site_label_2
_geom_angle_atom_site_label_3
_geom_angle
C16 O1 B26 122.8(4)
C9 O3 C29 106.8(4)
C14 O32 B27 122.5(4)
C8 O35 C30 107.1(4)
C15 N6 C22 120.2(4)
C15 N6 B27 120.8(4)
C22 N6 B27 119.0(5)
C21 N7 C13 119.0(4)
C21 N7 B26 119.4(4)
C13 N7 B26 121.6(4)
C14 N10 C15 119.5(5)
C16 N11 C13 120.0(4)
O35 C8 C31 109.9(5)
O35 C8 H8 125.1
C31 C8 H8 125.1
C19 C9 O3 110.6(5)
C19 C9 H9 124.7
O3 C9 H9 124.7
C22 C12 C33 118.7(5)
C22 C12 H12 120.7
C33 C12 H12 120.7
N7 C13 N11 120.3(4)
N7 C13 C23 119.8(5)
N11 C13 C23 119.9(5)
N10 C14 O32 126.1(5)
N10 C14 C18 118.1(5)
O32 C14 C18 115.8(4)
N6 C15 N10 121.4(5)
N6 C15 C17 119.1(5)
N10 C15 C17 119.5(5)
N11 C16 O1 126.2(5)
N11 C16 C19 118.6(5)
O1 C16 C19 115.2(4)
C33 C17 C15 120.5(5)
C33 C17 H17 119.7
C15 C17 H17 119.7
C30 C18 C31 106.5(5)
C30 C18 C14 127.0(5)
C31 C18 C14 126.5(5)
C9 C19 C20 106.6(5)
C9 C19 C16 127.3(5)
C20 C19 C16 126.1(5)
C29 C20 C19 106.5(5)
C29 C20 H20 126.7
C19 C20 H20 126.7
N7 C21 C34 122.9(5)
N7 C21 H21 118.6
C34 C21 H21 118.6
C12 C22 N6 121.6(5)
C12 C22 H22 119.2
N6 C22 H22 119.2
C24 C23 C13 120.9(5)
C24 C23 H23 119.5
C13 C23 H23 119.5
C23 C24 C34 119.1(5)
C23 C24 H24 120.5
C34 C24 H24 120.5
C20 C29 O3 109.5(4)
C20 C29 H29 125.3
O3 C29 H29 125.3
C18 C30 O35 109.7(5)
C18 C30 H30 125.1
O35 C30 H30 125.1
C8 C31 C18 106.7(5)
C8 C31 H31 126.6
C18 C31 H31 126.6
C17 C33 C12 119.9(5)
C17 C33 H33 120.1
C12 C33 H33 120.1
C21 C34 C24 118.3(5)
C21 C34 H34 120.9
C24 C34 H34 120.9
F5 B26 F25 110.4(5)
F5 B26 O1 110.4(5)
F25 B26 O1 110.0(5)
F5 B26 N7 109.2(5)
F25 B26 N7 107.7(4)
O1 B26 N7 109.1(5)
F2 B27 F28 110.1(5)
F2 B27 O32 110.2(5)
F28 B27 O32 109.7(5)
F2 B27 N6 109.3(4)
F28 B27 N6 108.3(5)
O32 B27 N6 109.2(5)

loop_
_geom_bond_atom_site_label_1
_geom_bond_atom_site_label_2
_geom_bond_distance
F2 B27 1.371(7)
F5 B26 1.372(7)
F25 B26 1.385(7)
F28 B27 1.389(7)
O1 C16 1.317(5)
O1 B26 1.457(6)
O3 C9 1.350(5)
O3 C29 1.384(6)
O32 C14 1.324(5)
O32 B27 1.460(7)
O35 C8 1.348(6)
O35 C30 1.369(6)
N6 C15 1.355(6)
N6 C22 1.365(6)
N6 B27 1.571(7)
N7 C21 1.356(5)
N7 C13 1.361(5)
N7 B26 1.568(7)
N10 C14 1.293(6)
N10 C15 1.374(6)
N11 C16 1.301(6)
N11 C13 1.373(6)
C8 C31 1.357(7)
C8 H8 0.9500
C9 C19 1.348(7)
C9 H9 0.9500
C12 C22 1.362(6)
C12 C33 1.380(6)
C12 H12 0.9500
C13 C23 1.381(6)
C14 C18 1.452(7)
C15 C17 1.385(6)
C16 C19 1.458(6)
C17 C33 1.369(6)
C17 H17 0.9500
C18 C30 1.349(7)
C18 C31 1.410(6)
C19 C20 1.425(6)
C20 C29 1.351(6)
C20 H20 0.9500
C21 C34 1.357(6)
C21 H21 0.9500
C22 H22 0.9500
C23 C24 1.361(6)
C23 H23 0.9500
C24 C34 1.400(6)
C24 H24 0.9500
C29 H29 0.9500
C30 H30 0.9500
C31 H31 0.9500
C33 H33 0.9500
C34 H34 0.9500

loop_
_geom_torsion_atom_site_label_1
_geom_torsion_atom_site_label_2
_geom_torsion_atom_site_label_3
_geom_torsion_atom_site_label_4
_geom_torsion
C30 O35 C8 C31 -0.1(6)
C29 O3 C9 C19 0.1(6)
C21 N7 C13 N11 -179.3(4)
B26 N7 C13 N11 -0.5(7)
C21 N7 C13 C23 -0.8(7)
B26 N7 C13 C23 178.0(5)
C16 N11 C13 N7 1.1(7)
C16 N11 C13 C23 -177.4(5)
C15 N10 C14 O32 1.1(8)
C15 N10 C14 C18 179.6(4)
B27 O32 C14 N10 -5.9(8)
B27 O32 C14 C18 175.6(5)
C22 N6 C15 N10 -179.6(4)
B27 N6 C15 N10 0.9(7)
C22 N6 C15 C17 0.4(7)
B27 N6 C15 C17 -179.1(5)
C14 N10 C15 N6 1.3(7)
C14 N10 C15 C17 -178.7(5)
C13 N11 C16 O1 -0.5(8)
C13 N11 C16 C19 179.6(4)
B26 O1 C16 N11 -0.7(8)
B26 O1 C16 C19 179.2(5)
N6 C15 C17 C33 -0.7(8)
N10 C15 C17 C33 179.3(5)
N10 C14 C18 C30 177.0(5)
O32 C14 C18 C30 -4.4(8)
N10 C14 C18 C31 -1.6(8)
O32 C14 C18 C31 177.1(5)
O3 C9 C19 C20 -0.1(6)
O3 C9 C19 C16 -178.5(4)
N11 C16 C19 C9 178.5(5)
O1 C16 C19 C9 -1.4(8)
N11 C16 C19 C20 0.4(8)
O1 C16 C19 C20 -179.6(4)
C9 C19 C20 C29 0.1(6)
C16 C19 C20 C29 178.5(5)
C13 N7 C21 C34 1.8(7)
B26 N7 C21 C34 -177.1(5)
C33 C12 C22 N6 -0.5(8)
C15 N6 C22 C12 0.2(7)
B27 N6 C22 C12 179.7(5)
N7 C13 C23 C24 -0.1(8)
N11 C13 C23 C24 178.4(4)
C13 C23 C24 C34 0.1(7)
C19 C20 C29 O3 0.0(6)
C9 O3 C29 C20 0.0(6)
C31 C18 C30 O35 -1.0(6)
C14 C18 C30 O35 -179.7(5)
C8 O35 C30 C18 0.7(6)
O35 C8 C31 C18 -0.5(6)
C30 C18 C31 C8 0.9(6)
C14 C18 C31 C8 179.7(5)
C15 C17 C33 C12 0.4(8)
C22 C12 C33 C17 0.2(8)
N7 C21 C34 C24 -1.8(8)
C23 C24 C34 C21 0.8(7)
C16 O1 B26 F5 -118.9(5)
C16 O1 B26 F25 119.1(5)
C16 O1 B26 N7 1.1(7)
C21 N7 B26 F5 -60.9(6)
C13 N7 B26 F5 120.3(5)
C21 N7 B26 F25 58.9(6)
C13 N7 B26 F25 -119.9(5)
C21 N7 B26 O1 178.3(4)
C13 N7 B26 O1 -0.5(7)
C14 O32 B27 F2 127.1(5)
C14 O32 B27 F28 -111.5(5)
C14 O32 B27 N6 7.0(7)
C15 N6 B27 F2 -125.3(5)
C22 N6 B27 F2 55.2(7)
C15 N6 B27 F28 114.7(5)
C22 N6 B27 F28 -64.8(6)
C15 N6 B27 O32 -4.7(7)
C22 N6 B27 O32 175.8(4)
